data_7226866
loop_
_publ_author_name
'Mahmoudi, Ghodrat'
'Bauz\'a, Antonio'
'Gurbanov, Atash V.'
'Zubkov, Fedor I.'
'Maniukiewicz, Waldemar'
'Rodr\'iguez-Di\'eguez, Antonio'
'L\'opez-Torres, Elena'
'Frontera, Antonio'

_publ_section_title
;
 The role of unconventional stacking interactions in the supramolecular
 assemblies of Hg(ii) coordination compounds
;
_journal_issue 47
_journal_name_full CrystEngComm
_journal_page_first 9056
_journal_paper_doi 10.1039/C6CE02073A
_journal_volume 18
_journal_year 2016
_chemical_formula_sum 'C13 H14 Br2 Hg N4 O2'
_chemical_formula_weight 618.69
_chemical_name_systematic
;
 ?
;
_space_group_crystal_system triclinic
_space_group_IT_number 2
_space_group_name_Hall '-P 1'
_space_group_name_H-M_alt 'P -1'
_symmetry_space_group_name_Hall '-P 1'
_symmetry_space_group_name_H-M 'P -1'
_atom_sites_solution_hydrogens mixed
_audit_creation_method SHELXL-2014
_audit_update_record
;
2016-09-24 deposited with the CCDC.
2016-10-20 downloaded from the CCDC.
;
_cell_angle_alpha 92.093(2)
_cell_angle_beta 91.266(2)
_cell_angle_gamma 114.7120(10)
_cell_formula_units_Z 2
_cell_length_a 8.8275(2)
_cell_length_b 9.8653(2)
_cell_length_c 10.7261(3)
_cell_measurement_reflns_used 6607
_cell_measurement_temperature 296(2)
_cell_measurement_theta_max 23.89
_cell_measurement_theta_min 2.28
_cell_volume 847.26(4)
_computing_cell_refinement 'Bruker SAINT'
_computing_data_collection 'Bruker APEX2'
_computing_data_reduction 'Bruker SAINT'
_computing_structure_refinement 'SHELXL-2014 (Sheldrick, 2014)'
_computing_structure_solution 'SHELXL-2014 (Sheldrick, 2014)'
_diffrn_ambient_temperature 296(2)
_diffrn_measured_fraction_theta_full 0.997
_diffrn_measured_fraction_theta_max 0.992
_diffrn_measurement_device_type 'Bruker APEX-II CCD'
_diffrn_measurement_method '\f and \w scans'
_diffrn_radiation_type MoK\a
_diffrn_radiation_wavelength 0.71069
_diffrn_reflns_av_R_equivalents 0.0476
_diffrn_reflns_av_unetI/netI 0.0505
_diffrn_reflns_Laue_measured_fraction_full 0.997
_diffrn_reflns_Laue_measured_fraction_max 0.992
_diffrn_reflns_limit_h_max 12
_diffrn_reflns_limit_h_min -12
_diffrn_reflns_limit_k_max 14
_diffrn_reflns_limit_k_min -13
_diffrn_reflns_limit_l_max 14
_diffrn_reflns_limit_l_min -15
_diffrn_reflns_number 20722
_diffrn_reflns_point_group_measured_fraction_full 0.997
_diffrn_reflns_point_group_measured_fraction_max 0.992
_diffrn_reflns_theta_full 25.240
_diffrn_reflns_theta_max 30.533
_diffrn_reflns_theta_min 1.901
_diffrn_source 'fine-focus sealed tube'
_exptl_absorpt_coefficient_mu 13.810
_exptl_absorpt_correction_T_max 0.2024
_exptl_absorpt_correction_T_min 0.0856
_exptl_absorpt_correction_type multi-scan
_exptl_absorpt_process_details SADABS
_exptl_crystal_colour yellow
_exptl_crystal_density_diffrn 2.425
_exptl_crystal_description prismatic
_exptl_crystal_F_000 572
_exptl_crystal_size_max 0.35
_exptl_crystal_size_mid 0.18
_exptl_crystal_size_min 0.17
_refine_diff_density_max 1.324
_refine_diff_density_min -2.861
_refine_diff_density_rms 0.478
_refine_ls_extinction_method none
_refine_ls_goodness_of_fit_ref 1.062
_refine_ls_hydrogen_treatment constr
_refine_ls_matrix_type full
_refine_ls_number_parameters 200
_refine_ls_number_reflns 5162
_refine_ls_number_restraints 3
_refine_ls_restrained_S_all 1.064
_refine_ls_R_factor_all 0.0679
_refine_ls_R_factor_gt 0.0398
_refine_ls_shift/su_max 0.001
_refine_ls_shift/su_mean 0.000
_refine_ls_structure_factor_coef Fsqd
_refine_ls_weighting_details 'w=1/[\s^2^(Fo^2^)+(0.0689P)^2^] where P=(Fo^2^+2Fc^2^)/3'
_refine_ls_weighting_scheme calc
_refine_ls_wR_factor_gt 0.0963
_refine_ls_wR_factor_ref 0.1246
_reflns_Friedel_coverage 0.000
_reflns_number_gt 3782
_reflns_number_total 5162
_reflns_threshold_expression 'I > 2\s(I)'
_cod_data_source_file c6ce02073a2.cif
_cod_data_source_block 3
_cod_depositor_comments 'Adding full bibliography for 7226861--7226868.cif.'
_cod_database_code 7226866
_shelx_space_group_comment
;
The symmetry employed for this shelxl refinement is uniquely defined
by the following loop, which should always be used as a source of
symmetry information in preference to the above space-group names.
They are only intended as comments.
;
_shelxl_version_number 2014-3

loop_
_space_group_symop_operation_xyz
'x, y, z'
'-x, -y, -z'

loop_
_atom_site_label
_atom_site_type_symbol
_atom_site_fract_x
_atom_site_fract_y
_atom_site_fract_z
_atom_site_U_iso_or_equiv
_atom_site_adp_type
_atom_site_occupancy
_atom_site_site_symmetry_order
_atom_site_calc_flag
_atom_site_refinement_flags_posn
_atom_site_refinement_flags_adp
Hg1 Hg 0.53762(3) 0.17374(3) 0.17266(2) 0.04540(11) Uani 1 1 d . .
Br1 Br 0.78192(9) 0.20474(9) 0.31069(7) 0.0585(2) Uani 1 1 d . .
Br2 Br 0.28346(10) -0.00033(8) 0.05170(7) 0.05515(19) Uani 1 1 d . .
C1 C 0.7673(9) 0.4067(8) -0.0523(6) 0.0498(16) Uani 1 1 d . .
H1 H 0.7689 0.3182 -0.0838 0.060 Uiso 1 1 calc R U
C2 C 0.8587(9) 0.5365(8) -0.1099(7) 0.0536(17) Uani 1 1 d . .
H2 H 0.9207 0.5349 -0.1785 0.064 Uiso 1 1 calc R U
C3 C 0.8580(8) 0.6666(8) -0.0662(6) 0.0492(16) Uani 1 1 d . .
H3 H 0.9202 0.7558 -0.1033 0.059 Uiso 1 1 calc R U
C4 C 0.7617(8) 0.6635(7) 0.0357(6) 0.0436(14) Uani 1 1 d . .
H4 H 0.7576 0.7511 0.0667 0.052 Uiso 1 1 calc R U
C5 C 0.6724(7) 0.5302(7) 0.0905(5) 0.0359(12) Uani 1 1 d . .
C6 C 0.5699(7) 0.5246(7) 0.1961(5) 0.0370(12) Uani 1 1 d . .
H6 H 0.5599 0.6103 0.2255 0.044 Uiso 1 1 calc R U
C7 C 0.3214(7) 0.2659(7) 0.4033(5) 0.0390(13) Uani 1 1 d . .
C8 C 0.2109(7) 0.2652(7) 0.5069(5) 0.0377(12) Uani 1 1 d . .
C9 C 0.1464(8) 0.1408(8) 0.5775(6) 0.0456(14) Uani 1 1 d . .
H9 H 0.1720 0.0594 0.5623 0.055 Uiso 1 1 calc R U
C10 C 0.0417(8) 0.1417(9) 0.6723(6) 0.0536(17) Uani 1 1 d . .
H10 H -0.0021 0.0621 0.7243 0.064 Uiso 1 1 calc R U
C11 C 0.0047(9) 0.2636(10) 0.6870(7) 0.0566(19) Uani 1 1 d . .
H11 H -0.0673 0.2659 0.7482 0.068 Uiso 1 1 calc R U
C12 C 0.0737(9) 0.3817(10) 0.6116(7) 0.0556(17) Uani 1 1 d . .
H12 H 0.0473 0.4630 0.6237 0.067 Uiso 1 1 calc R U
N1 N 0.6754(6) 0.4016(5) 0.0478(4) 0.0383(11) Uani 1 1 d . .
N2 N 0.4935(6) 0.4011(6) 0.2484(4) 0.0350(10) Uani 1 1 d . .
N3 N 0.3955(6) 0.3963(6) 0.3465(4) 0.0381(11) Uani 1 1 d . .
H3A H 0.3814 0.4740 0.3714 0.046 Uiso 1 1 calc R U
N4 N 0.1784(7) 0.3851(6) 0.5205(5) 0.0463(12) Uani 1 1 d D .
O1 O 0.3405(6) 0.1525(5) 0.3711(4) 0.0543(12) Uani 1 1 d . .
O1M O 0.3650(8) 0.6772(6) 0.3903(5) 0.0677(15) Uani 1 1 d D .
H1M H 0.3314 0.6939 0.4736 0.081 Uiso 1 1 d DR U
C1M C 0.4325(10) 0.8281(9) 0.3652(8) 0.064(2) Uani 1 1 d D .
H1M1 H 0.3443 0.8595 0.3518 0.096 Uiso 1 1 d R U
H1M2 H 0.4959 0.8424 0.2914 0.096 Uiso 1 1 d R U
H1M3 H 0.5041 0.8861 0.4342 0.096 Uiso 1 1 d R U

loop_
_atom_site_aniso_label
_atom_site_aniso_U_11
_atom_site_aniso_U_22
_atom_site_aniso_U_33
_atom_site_aniso_U_23
_atom_site_aniso_U_13
_atom_site_aniso_U_12
Hg1 0.04973(17) 0.03365(15) 0.04972(16) 0.00463(11) 0.00694(11) 0.01400(11)
Br1 0.0548(4) 0.0507(4) 0.0636(4) 0.0109(3) -0.0010(3) 0.0155(3)
Br2 0.0587(4) 0.0352(4) 0.0660(4) -0.0011(3) -0.0023(3) 0.0148(3)
C1 0.064(4) 0.039(4) 0.051(4) 0.005(3) 0.018(3) 0.024(3)
C2 0.051(4) 0.050(4) 0.056(4) 0.011(3) 0.023(3) 0.016(3)
C3 0.046(4) 0.042(4) 0.050(3) 0.017(3) 0.010(3) 0.007(3)
C4 0.052(4) 0.028(3) 0.045(3) 0.005(3) -0.001(3) 0.011(3)
C5 0.038(3) 0.032(3) 0.036(3) 0.004(2) -0.001(2) 0.012(2)
C6 0.039(3) 0.032(3) 0.039(3) 0.002(2) 0.004(2) 0.014(3)
C7 0.035(3) 0.040(3) 0.038(3) 0.002(3) 0.004(2) 0.012(3)
C8 0.034(3) 0.035(3) 0.037(3) -0.004(2) 0.000(2) 0.007(2)
C9 0.043(3) 0.035(3) 0.052(3) 0.002(3) 0.009(3) 0.008(3)
C10 0.046(4) 0.053(4) 0.049(4) 0.011(3) 0.015(3) 0.008(3)
C11 0.046(4) 0.068(5) 0.050(4) -0.010(4) 0.014(3) 0.019(4)
C12 0.054(4) 0.058(5) 0.056(4) -0.009(4) 0.014(3) 0.026(4)
N1 0.044(3) 0.029(3) 0.041(3) 0.007(2) 0.011(2) 0.013(2)
N2 0.036(2) 0.034(3) 0.035(2) 0.003(2) 0.0053(19) 0.013(2)
N3 0.046(3) 0.032(3) 0.035(2) 0.001(2) 0.011(2) 0.016(2)
N4 0.047(3) 0.042(3) 0.046(3) -0.001(2) 0.012(2) 0.015(3)
O1 0.067(3) 0.037(3) 0.059(3) 0.007(2) 0.027(2) 0.020(2)
O1M 0.088(4) 0.040(3) 0.078(4) 0.008(3) 0.030(3) 0.027(3)
C1M 0.067(5) 0.048(5) 0.075(5) 0.011(4) 0.002(4) 0.022(4)

loop_
_atom_type_symbol
_atom_type_description
_atom_type_scat_dispersion_real
_atom_type_scat_dispersion_imag
_atom_type_scat_source
C C 0.0033 0.0016 'International Tables Vol C Tables 4.2.6.8 and 6.1.1.4'
H H 0.0000 0.0000 'International Tables Vol C Tables 4.2.6.8 and 6.1.1.4'
N N 0.0061 0.0033 'International Tables Vol C Tables 4.2.6.8 and 6.1.1.4'
O O 0.0106 0.0060 'International Tables Vol C Tables 4.2.6.8 and 6.1.1.4'
Hg Hg -2.3894 9.2266 'International Tables Vol C Tables 4.2.6.8 and 6.1.1.4'
Br Br -0.2901 2.4595 'International Tables Vol C Tables 4.2.6.8 and 6.1.1.4'

loop_
_geom_angle_atom_site_label_1
_geom_angle_atom_site_label_2
_geom_angle_atom_site_label_3
_geom_angle
Br2 Hg1 Br1 147.38(3)
Br2 Hg1 N1 107.51(12)
Br1 Hg1 N1 98.61(12)
Br2 Hg1 N2 108.72(11)
Br1 Hg1 N2 99.81(11)
N1 Hg1 N2 64.86(15)
N1 C1 C2 123.1(6)
C3 C2 C1 119.6(6)
C2 C3 C4 118.2(6)
C5 C4 C3 120.0(6)
N1 C5 C4 121.5(6)
N1 C5 C6 117.8(5)
C4 C5 C6 120.7(6)
N2 C6 C5 119.5(5)
O1 C7 N3 122.8(5)
O1 C7 C8 121.4(6)
N3 C7 C8 115.8(6)
N4 C8 C9 125.3(6)
N4 C8 C7 116.2(5)
C9 C8 C7 118.5(6)
C8 C9 C10 117.5(6)
C11 C10 C9 118.2(7)
C12 C11 C10 120.1(6)
N4 C12 C11 122.9(7)
C5 N1 C1 117.6(5)
C5 N1 Hg1 118.2(4)
C1 N1 Hg1 123.8(4)
C6 N2 N3 119.1(5)
C6 N2 Hg1 119.0(4)
N3 N2 Hg1 121.8(3)
C7 N3 N2 118.0(5)
C8 N4 C12 116.0(6)

loop_
_geom_bond_atom_site_label_1
_geom_bond_atom_site_label_2
_geom_bond_distance
Hg1 Br2 2.4806(8)
Hg1 Br1 2.4921(8)
Hg1 N1 2.517(5)
Hg1 N2 2.541(5)
C1 N1 1.350(8)
C1 C2 1.374(10)
C2 C3 1.353(11)
C3 C4 1.393(9)
C4 C5 1.381(8)
C5 N1 1.344(8)
C5 C6 1.454(8)
C6 N2 1.278(7)
C7 O1 1.237(8)
C7 N3 1.351(8)
C7 C8 1.493(8)
C8 N4 1.333(8)
C8 C9 1.381(9)
C9 C10 1.391(9)
C10 C11 1.377(11)
C11 C12 1.370(11)
C12 N4 1.351(8)
N2 N3 1.367(6)
O1M C1M 1.392(9)
